data_1500032
loop_
_publ_author_name
'Carmen R. Maldonado'
'Miguel Quir\'os'
'Juan M. Salas'

_publ_contact_author_address
;
     Departamento de Qu\'imica Inorg\'anica
     Facultad de Ciencias
     Universidad de Granada
     18071 Granada
     SPAIN
;
_publ_contact_author_email mquiros@ugr.es
_publ_contact_author_fax 34-58-248526
_publ_contact_author_name 'Miguel Quir\'os'
_publ_contact_author_phone 34-58-240441
_journal_name_full Polyhedron
_journal_page_first 911
_journal_page_last 916
_journal_paper_doi 10.1016/j.poly.2009.01.037
_journal_volume 28
_journal_year 2009
_chemical_formula_moiety 'C10 H18 Co N2 O4 2+, 2(C6 H6 N5 O2 1-)'
_chemical_formula_sum 'C22 H30 Co N12 O8'
_chemical_formula_weight 649.51
_chemical_name_systematic
; 
 ? 
;
_space_group_IT_number 2
_symmetry_cell_setting triclinic
_symmetry_space_group_name_Hall '-P 1'
_symmetry_space_group_name_H-M 'P -1'
_atom_sites_solution_hydrogens mixed
_atom_sites_solution_primary heavy
_atom_sites_solution_secondary difmap
_audit_creation_method SHELXL-97
_cell_angle_alpha 89.034(1)
_cell_angle_beta 88.769(1)
_cell_angle_gamma 63.924(1)
_cell_formula_units_Z 1
_cell_length_a 8.4326(5)
_cell_length_b 9.0674(5)
_cell_length_c 10.2434(6)
_cell_measurement_reflns_used 5738
_cell_measurement_temperature 298(2)
_cell_measurement_theta_max 27.8
_cell_measurement_theta_min 2.5
_cell_volume 703.32(7)
_computing_cell_refinement 'Bruker SMART'
_computing_data_collection 'Bruker SMART (Bruker, 1999)'
_computing_data_reduction 'Bruker SAINT (Bruker, 1999)'
_computing_molecular_graphics 'Xtal_GX (Hall & du Boulay, 1997)'
_computing_publication_material SHELXL-97
_computing_structure_refinement 'SHELXL-97 (Sheldrick, 1997)'
_computing_structure_solution 'SHELXS-97 (Sheldrick, 1997)'
_diffrn_ambient_temperature 298(2)
_diffrn_detector_area_resol_mean 8.26
_diffrn_measured_fraction_theta_full 0.990
_diffrn_measured_fraction_theta_max 0.923
_diffrn_measurement_device_type 'Bruker SMART APEX CCD system'
_diffrn_measurement_method '\f and \w scans'
_diffrn_radiation_monochromator graphite
_diffrn_radiation_source 'fine-focus sealed tube'
_diffrn_radiation_type MoK\a
_diffrn_radiation_wavelength 0.71073
_diffrn_reflns_av_R_equivalents 0.0134
_diffrn_reflns_av_sigmaI/netI 0.0164
_diffrn_reflns_limit_h_max 11
_diffrn_reflns_limit_h_min -11
_diffrn_reflns_limit_k_max 11
_diffrn_reflns_limit_k_min -11
_diffrn_reflns_limit_l_max 13
_diffrn_reflns_limit_l_min -13
_diffrn_reflns_number 8043
_diffrn_reflns_theta_full 26.70
_diffrn_reflns_theta_max 28.04
_diffrn_reflns_theta_min 1.99
_diffrn_standards_decay_% 0.1
_diffrn_standards_number 235
_exptl_absorpt_coefficient_mu 0.679
_exptl_absorpt_correction_T_max 0.854
_exptl_absorpt_correction_T_min 0.759
_exptl_absorpt_correction_type multi-scan
_exptl_absorpt_process_details 'Bruker SADABS (Bruker, 1999)'
_exptl_crystal_colour orange
_exptl_crystal_density_diffrn 1.533
_exptl_crystal_density_method 'not measured'
_exptl_crystal_description prismatic
_exptl_crystal_F_000 337
_exptl_crystal_size_max 0.46
_exptl_crystal_size_mid 0.38
_exptl_crystal_size_min 0.24
_refine_diff_density_max 0.300
_refine_diff_density_min -0.216
_refine_diff_density_rms 0.053
_refine_ls_extinction_method none
_refine_ls_goodness_of_fit_ref 1.156
_refine_ls_hydrogen_treatment mixed
_refine_ls_matrix_type full
_refine_ls_number_parameters 210
_refine_ls_number_reflns 3145
_refine_ls_number_restraints 4
_refine_ls_restrained_S_all 1.155
_refine_ls_R_factor_all 0.0330
_refine_ls_R_factor_gt 0.0316
_refine_ls_shift/su_max 0.000
_refine_ls_shift/su_mean 0.000
_refine_ls_structure_factor_coef Fsqd
_refine_ls_weighting_details 'calc w=1/[\s^2^(Fo^2^)+(0.0500P)^2^+0.1000P] where P=(Fo^2^+2Fc^2^)/3'
_refine_ls_weighting_scheme calc
_refine_ls_wR_factor_gt 0.0885
_refine_ls_wR_factor_ref 0.0895
_reflns_number_gt 2977
_reflns_number_total 3145
_reflns_threshold_expression I>2\s(I)
_cod_data_source_file dmaxpycompound2.cif
_cod_data_source_block coaxpyr
_cod_database_code 1500032

loop_
_symmetry_equiv_pos_as_xyz
'x, y, z'
'-x, -y, -z'

loop_
_atom_site_label
_atom_site_type_symbol
_atom_site_fract_x
_atom_site_fract_y
_atom_site_fract_z
_atom_site_U_iso_or_equiv
_atom_site_adp_type
_atom_site_occupancy
_atom_site_symmetry_multiplicity
_atom_site_calc_flag
_atom_site_refinement_flags
_atom_site_disorder_assembly
_atom_site_disorder_group
Co Co 0.5000 0.5000 0.5000 0.03688(11) Uani 1 2 d S . .
O1W O 0.53182(15) 0.47440(16) 0.29338(11) 0.0478(3) Uani 1 1 d D . .
H11W H 0.486(2) 0.432(2) 0.2446(17) 0.057 Uiso 1 1 d D . .
H12W H 0.6293(17) 0.458(3) 0.2593(19) 0.057 Uiso 1 1 d D . .
O2W O 0.28134(15) 0.45295(17) 0.48566(11) 0.0499(3) Uani 1 1 d D . .
H21W H 0.208(2) 0.464(3) 0.5453(16) 0.060 Uiso 1 1 d D . .
H22W H 0.219(2) 0.473(2) 0.4195(14) 0.060 Uiso 1 1 d D . .
N1P N 0.34029(17) 0.76008(17) 0.47124(13) 0.0458(3) Uani 1 1 d . . .
C2P C 0.2232(2) 0.8172(2) 0.37471(17) 0.0521(4) Uani 1 1 d . . .
H2P H 0.2075 0.7416 0.3228 0.062 Uiso 1 1 d R . .
C3P C 0.1258(3) 0.9815(3) 0.34871(19) 0.0620(5) Uani 1 1 d . . .
H3P H 0.0467 1.0161 0.2802 0.074 Uiso 1 1 d R . .
C4P C 0.1473(3) 1.0937(2) 0.4257(2) 0.0643(5) Uani 1 1 d . . .
H4P H 0.0836 1.2058 0.4104 0.077 Uiso 1 1 d R . .
C5P C 0.2653(3) 1.0371(3) 0.5266(2) 0.0671(5) Uani 1 1 d . . .
H5P H 0.2822 1.1101 0.5807 0.081 Uiso 1 1 d R . .
C6P C 0.3578(3) 0.8717(2) 0.54583(19) 0.0579(4) Uani 1 1 d . . .
H6P H 0.4368 0.8346 0.6144 0.070 Uiso 1 1 d R . .
N1 N 0.09515(17) 0.46763(18) 0.26240(12) 0.0445(3) Uani 1 1 d . . .
N2 N -0.06761(18) 0.49571(19) 0.29453(13) 0.0474(3) Uani 1 1 d . . .
N3 N -0.13476(17) 0.42483(18) 0.20879(12) 0.0450(3) Uani 1 1 d . . .
C3A C -0.00651(19) 0.35074(19) 0.12148(13) 0.0382(3) Uani 1 1 d . . .
N4 N -0.00827(17) 0.26075(17) 0.01593(12) 0.0433(3) Uani 1 1 d . . .
C4 C -0.1654(2) 0.2381(3) -0.01186(19) 0.0568(4) Uani 1 1 d . . .
H41 H -0.1987 0.1943 0.0642 0.068 Uiso 1 1 d R . .
H42 H -0.1394 0.1627 -0.0829 0.068 Uiso 1 1 d R . .
H43 H -0.2608 0.3415 -0.0353 0.068 Uiso 1 1 d R . .
C5 C 0.1377(2) 0.1949(2) -0.06495(15) 0.0438(3) Uani 1 1 d . . .
O5 O 0.14401(19) 0.11320(18) -0.15917(13) 0.0618(3) Uani 1 1 d . . .
N6 N 0.28272(17) 0.22493(17) -0.03329(13) 0.0437(3) Uani 1 1 d . . .
C6 C 0.4331(2) 0.1601(3) -0.12557(18) 0.0585(4) Uani 1 1 d . . .
H61 H 0.4093 0.2334 -0.1991 0.070 Uiso 1 1 d R . .
H62 H 0.4506 0.0539 -0.1549 0.070 Uiso 1 1 d R . .
H63 H 0.5376 0.1506 -0.0831 0.070 Uiso 1 1 d R . .
C7 C 0.2955(2) 0.3111(2) 0.07425(15) 0.0434(3) Uani 1 1 d . . .
O7 O 0.43031(16) 0.32611(19) 0.09410(13) 0.0630(4) Uani 1 1 d . . .
C7A C 0.13765(19) 0.37599(19) 0.15241(14) 0.0393(3) Uani 1 1 d . . .

loop_
_atom_site_aniso_label
_atom_site_aniso_U_11
_atom_site_aniso_U_22
_atom_site_aniso_U_33
_atom_site_aniso_U_23
_atom_site_aniso_U_13
_atom_site_aniso_U_12
Co 0.03249(15) 0.04962(18) 0.03200(15) -0.00737(11) -0.00086(10) -0.02098(12)
O1W 0.0426(6) 0.0726(8) 0.0364(6) -0.0130(5) 0.0039(4) -0.0326(6)
O2W 0.0411(6) 0.0835(8) 0.0359(6) -0.0098(5) 0.0004(4) -0.0370(6)
N1P 0.0444(7) 0.0515(7) 0.0417(7) -0.0072(5) -0.0037(5) -0.0209(6)
C2P 0.0552(10) 0.0564(9) 0.0438(8) -0.0068(7) -0.0072(7) -0.0233(8)
C3P 0.0646(11) 0.0633(11) 0.0516(10) 0.0043(8) -0.0116(8) -0.0218(9)
C4P 0.0724(13) 0.0509(10) 0.0642(12) 0.0023(8) -0.0012(9) -0.0222(9)
C5P 0.0817(14) 0.0570(11) 0.0681(12) -0.0103(9) -0.0073(10) -0.0349(10)
C6P 0.0618(11) 0.0594(10) 0.0557(10) -0.0080(8) -0.0132(8) -0.0286(9)
N1 0.0431(7) 0.0600(8) 0.0356(6) -0.0069(5) 0.0004(5) -0.0273(6)
N2 0.0430(7) 0.0652(8) 0.0366(6) -0.0084(6) 0.0017(5) -0.0262(6)
N3 0.0380(6) 0.0644(8) 0.0366(6) -0.0047(6) 0.0004(5) -0.0260(6)
C3A 0.0375(7) 0.0512(8) 0.0304(6) 0.0004(6) -0.0034(5) -0.0235(6)
N4 0.0412(7) 0.0601(8) 0.0372(6) -0.0068(5) -0.0013(5) -0.0300(6)
C4 0.0502(9) 0.0793(12) 0.0557(10) -0.0101(9) -0.0052(8) -0.0416(9)
C5 0.0481(8) 0.0523(8) 0.0368(7) -0.0042(6) -0.0007(6) -0.0272(7)
O5 0.0678(8) 0.0777(9) 0.0512(7) -0.0246(6) 0.0074(6) -0.0418(7)
N6 0.0397(7) 0.0546(7) 0.0393(6) -0.0077(5) 0.0042(5) -0.0230(6)
C6 0.0497(10) 0.0739(12) 0.0522(10) -0.0154(8) 0.0142(8) -0.0277(9)
C7 0.0389(7) 0.0562(9) 0.0400(7) -0.0048(6) 0.0002(6) -0.0254(7)
O7 0.0431(6) 0.0969(10) 0.0616(8) -0.0265(7) 0.0083(5) -0.0417(7)
C7A 0.0379(7) 0.0522(8) 0.0330(7) -0.0027(6) -0.0019(5) -0.0244(6)

loop_
_atom_type_symbol
_atom_type_description
_atom_type_scat_dispersion_real
_atom_type_scat_dispersion_imag
_atom_type_scat_source
C C 0.0033 0.0016 'International Tables Vol C Tables 4.2.6.8 and 6.1.1.4'
H H 0.0000 0.0000 'International Tables Vol C Tables 4.2.6.8 and 6.1.1.4'
N N 0.0061 0.0033 'International Tables Vol C Tables 4.2.6.8 and 6.1.1.4'
O O 0.0106 0.0060 'International Tables Vol C Tables 4.2.6.8 and 6.1.1.4'
Co Co 0.3494 0.9721 'International Tables Vol C Tables 4.2.6.8 and 6.1.1.4'

loop_
_geom_angle_atom_site_label_1
_geom_angle_atom_site_label_2
_geom_angle_atom_site_label_3
_geom_angle
_geom_angle_site_symmetry_1
_geom_angle_site_symmetry_3
_geom_angle_publ_flag
O2W Co O2W 180.0 . 2_666 ?
O2W Co O1W 91.97(4) . 2_666 ?
O2W Co O1W 88.03(4) 2_666 2_666 ?
O2W Co O1W 88.03(4) . . ?
O2W Co O1W 91.97(4) 2_666 . ?
O1W Co O1W 179.999(1) 2_666 . ?
O2W Co N1P 88.39(5) . 2_666 ?
O2W Co N1P 91.61(5) 2_666 2_666 ?
O1W Co N1P 88.67(5) 2_666 2_666 ?
O1W Co N1P 91.33(5) . 2_666 ?
O2W Co N1P 91.61(5) . . ?
O2W Co N1P 88.39(5) 2_666 . ?
O1W Co N1P 91.33(5) 2_666 . ?
O1W Co N1P 88.67(5) . . ?
N1P Co N1P 179.999(1) 2_666 . ?
Co O1W H11W 127.0(15) . . ?
Co O1W H12W 118.7(14) . . ?
H11W O1W H12W 107(2) . . ?
Co O2W H21W 125.6(15) . . ?
Co O2W H22W 123.9(14) . . ?
H21W O2W H22W 102(2) . . ?
C6P N1P C2P 116.93(15) . . ?
C6P N1P Co 121.68(12) . . ?
C2P N1P Co 121.35(11) . . ?
N1P C2P C3P 123.23(16) . . ?
N1P C2P H2P 118.2 . . ?
C3P C2P H2P 118.5 . . ?
C2P C3P C4P 118.79(18) . . ?
C2P C3P H3P 120.5 . . ?
C4P C3P H3P 120.7 . . ?
C3P C4P C5P 118.72(18) . . ?
C3P C4P H4P 120.8 . . ?
C5P C4P H4P 120.4 . . ?
C6P C5P C4P 118.99(18) . . ?
C6P C5P H5P 120.3 . . ?
C4P C5P H5P 120.7 . . ?
N1P C6P C5P 123.32(17) . . ?
N1P C6P H6P 118.3 . . ?
C5P C6P H6P 118.4 . . ?
N2 N1 C7A 106.48(12) . . ?
N1 N2 N3 111.65(12) . . ?
C3A N3 N2 105.25(12) . . ?
N3 C3A N4 127.85(13) . . ?
N3 C3A C7A 109.32(13) . . ?
N4 C3A C7A 122.82(13) . . ?
C3A N4 C5 119.34(12) . . ?
C3A N4 C4 120.31(13) . . ?
C5 N4 C4 120.34(13) . . ?
N4 C4 H41 109.5 . . ?
N4 C4 H42 109.1 . . ?
H41 C4 H42 109.5 . . ?
N4 C4 H43 109.8 . . ?
H41 C4 H43 109.5 . . ?
H42 C4 H43 109.5 . . ?
O5 C5 N4 122.20(14) . . ?
O5 C5 N6 120.77(15) . . ?
N4 C5 N6 117.03(13) . . ?
C7 N6 C5 126.68(13) . . ?
C7 N6 C6 117.67(13) . . ?
C5 N6 C6 115.65(13) . . ?
N6 C6 H61 109.4 . . ?
N6 C6 H62 109.4 . . ?
H61 C6 H62 109.5 . . ?
N6 C6 H63 109.6 . . ?
H61 C6 H63 109.5 . . ?
H62 C6 H63 109.5 . . ?
O7 C7 N6 121.14(14) . . ?
O7 C7 C7A 126.41(15) . . ?
N6 C7 C7A 112.44(13) . . ?
N1 C7A C3A 107.30(13) . . ?
N1 C7A C7 131.06(13) . . ?
C3A C7A C7 121.64(13) . . ?

loop_
_geom_bond_atom_site_label_1
_geom_bond_atom_site_label_2
_geom_bond_distance
_geom_bond_site_symmetry_2
_geom_bond_publ_flag
Co O2W 2.0757(11) . ?
Co O2W 2.0758(11) 2_666 ?
Co O1W 2.1314(11) 2_666 ?
Co O1W 2.1314(11) . ?
Co N1P 2.1595(14) 2_666 ?
Co N1P 2.1595(14) . ?
O1W H11W 0.833(9) . ?
O1W H12W 0.839(9) . ?
O2W H21W 0.834(9) . ?
O2W H22W 0.831(9) . ?
N1P C6P 1.339(2) . ?
N1P C2P 1.340(2) . ?
C2P C3P 1.373(3) . ?
C2P H2P 0.9300 . ?
C3P C4P 1.373(3) . ?
C3P H3P 0.9300 . ?
C4P C5P 1.377(3) . ?
C4P H4P 0.9300 . ?
C5P C6P 1.366(3) . ?
C5P H5P 0.9300 . ?
C6P H6P 0.9300 . ?
N1 N2 1.3165(18) . ?
N1 C7A 1.3567(19) . ?
N2 N3 1.3657(18) . ?
N3 C3A 1.327(2) . ?
C3A N4 1.3697(19) . ?
C3A C7A 1.3763(19) . ?
N4 C5 1.373(2) . ?
N4 C4 1.4620(19) . ?
C4 H41 0.9601 . ?
C4 H42 0.9601 . ?
C4 H43 0.9601 . ?
C5 O5 1.2124(19) . ?
C5 N6 1.410(2) . ?
N6 C7 1.394(2) . ?
N6 C6 1.470(2) . ?
C6 H61 0.9600 . ?
C6 H62 0.9600 . ?
C6 H63 0.9600 . ?
C7 O7 1.2241(19) . ?
C7 C7A 1.429(2) . ?

loop_
_geom_hbond_atom_site_label_D
_geom_hbond_atom_site_label_H
_geom_hbond_atom_site_label_A
_geom_hbond_distance_DH
_geom_hbond_distance_HA
_geom_hbond_distance_DA
_geom_hbond_angle_DHA
_geom_hbond_site_symmetry_A
O1W H11W O7 0.833(9) 1.998(11) 2.8084(16) 164(2) .
O1W H12W N3 0.839(9) 1.936(10) 2.7669(17) 171(2) 1_655
O2W H21W N2 0.834(9) 1.946(11) 2.7674(17) 168(2) 2_566
O2W H22W N1 0.831(9) 1.954(11) 2.7701(17) 167(2) .
